data_7043693
loop_
_publ_author_name
'Alberto, Roger'
'Meola, Giuseppe'
'Braband, Henrik'
'Jordi, Sara'
'Fox, Thomas'
'Blacque, Oliver'
'Spingler, Bernhard'

_publ_section_title
;
 Structure and Reactivities of Rhenium and Technetium bis-Arene Sandwich
 Complexes [M(\h6-arene)2]+
;
_journal_name_full 'Dalton Trans.'
_journal_paper_doi 10.1039/C7DT02072D
_journal_year 2017
_chemical_formula_sum 'C21.9 H33 F2.7 N3 O3.1 Re1.1 S0.9'
_chemical_formula_weight 672.89
_space_group_crystal_system triclinic
_space_group_IT_number 2
_space_group_name_Hall '-P 1'
_space_group_name_H-M_alt 'P -1'
_symmetry_space_group_name_Hall '-P 1'
_symmetry_space_group_name_H-M 'P -1'
_atom_sites_solution_hydrogens geom
_atom_sites_solution_primary direct
_audit_creation_method SHELXL-2014/7
_audit_update_record
;
2017-06-06 deposited with the CCDC.
2017-07-18 downloaded from the CCDC.
;
_cell_angle_alpha 104.511(5)
_cell_angle_beta 109.525(4)
_cell_angle_gamma 93.636(5)
_cell_formula_units_Z 2
_cell_length_a 9.7977(5)
_cell_length_b 10.9136(7)
_cell_length_c 13.8305(6)
_cell_measurement_reflns_used 27915
_cell_measurement_temperature 183(2)
_cell_measurement_theta_max 37.9030
_cell_measurement_theta_min 2.8780
_cell_volume 1331.70(14)
_computing_cell_refinement 'CrysAlis^Pro^ (Oxford, 2007)'
_computing_data_collection 'CrysAlis^Pro^ (Oxford, 2007)'
_computing_data_reduction 'CrysAlis^Pro^ (Oxford, 2007)'
_computing_molecular_graphics 'ORTEP-3 (Farrugia, 1997)'
_computing_publication_material 'SHELXL-2014/7 (Sheldrick, 2014)'
_computing_structure_refinement 'SHELXL-2014/7 (Sheldrick, 2014)'
_computing_structure_solution 'SHELXL-2014/7 (Sheldrick, 2014)'
_diffrn_ambient_temperature 183(2)
_diffrn_detector_area_resol_mean 10.4498
_diffrn_measured_fraction_theta_full 0.991
_diffrn_measured_fraction_theta_max 0.991
_diffrn_measurement_device_type 'Oxford Xcalibur Ruby CCD'
_diffrn_measurement_method '\o oscillation scan'
_diffrn_radiation_type MoK\a
_diffrn_radiation_wavelength 0.71073
_diffrn_reflns_av_R_equivalents 0.0457
_diffrn_reflns_av_unetI/netI 0.0320
_diffrn_reflns_Laue_measured_fraction_full 0.999
_diffrn_reflns_Laue_measured_fraction_max 0.991
_diffrn_reflns_limit_h_max 16
_diffrn_reflns_limit_h_min -16
_diffrn_reflns_limit_k_max 18
_diffrn_reflns_limit_k_min -18
_diffrn_reflns_limit_l_max 23
_diffrn_reflns_limit_l_min -23
_diffrn_reflns_number 55166
_diffrn_reflns_point_group_measured_fraction_full 0.999
_diffrn_reflns_point_group_measured_fraction_max 0.991
_diffrn_reflns_theta_full 36.23
_diffrn_reflns_theta_max 36.318
_diffrn_reflns_theta_min 2.153
_exptl_absorpt_coefficient_mu 5.130
_exptl_absorpt_correction_T_max 1.00000
_exptl_absorpt_correction_T_min 0.57410
_exptl_absorpt_correction_type multi-scan
_exptl_absorpt_process_details
;
CrysAlisPro, Agilent Technologies,
Version 1.171.37.35 (release 13-08-2014 CrysAlis171 .NET)
(compiled Aug 13 2014,18:06:01)
Empirical absorption correction using spherical harmonics,
 implemented in SCALE3 ABSPACK scaling algorithm.
;
_exptl_crystal_colour colorless
_exptl_crystal_density_diffrn 1.678
_exptl_crystal_description block
_exptl_crystal_F_000 663
_exptl_crystal_size_max 0.300
_exptl_crystal_size_mid 0.180
_exptl_crystal_size_min 0.130
_refine_diff_density_max 1.550
_refine_diff_density_min -1.758
_refine_diff_density_rms 0.129
_refine_ls_extinction_method none
_refine_ls_goodness_of_fit_ref 1.058
_refine_ls_hydrogen_treatment constr
_refine_ls_matrix_type full
_refine_ls_number_parameters 316
_refine_ls_number_reflns 12802
_refine_ls_number_restraints 0
_refine_ls_restrained_S_all 1.058
_refine_ls_R_factor_all 0.0287
_refine_ls_R_factor_gt 0.0257
_refine_ls_shift/su_max 0.001
_refine_ls_shift/su_mean 0.000
_refine_ls_structure_factor_coef Fsqd
_refine_ls_weighting_details 'w=1/[\s^2^(Fo^2^)+(0.0345P)^2^+0.5259P] where P=(Fo^2^+2Fc^2^)/3'
_refine_ls_weighting_scheme calc
_refine_ls_wR_factor_gt 0.0662
_refine_ls_wR_factor_ref 0.0683
_reflns_Friedel_coverage 0.000
_reflns_number_gt 11886
_reflns_number_total 12802
_reflns_threshold_expression 'I > 2\s(I)'
_cod_data_source_file c7dt02072d2.cif
_cod_data_source_block GIM140616
_cod_original_cell_volume 1331.70(12)
_cod_original_formula_sum 'C21.90 H33 F2.70 N3 O3.10 Re1.10 S0.90'
_cod_database_code 7043693
_shelx_shelxl_version_number 2014/7
_shelx_space_group_comment
;
The symmetry employed for this shelxl refinement is uniquely defined
by the following loop, which should always be used as a source of
symmetry information in preference to the above space-group names.
They are only intended as comments.
;
_shelx_estimated_absorpt_t_min 0.308
_shelx_estimated_absorpt_t_max 0.555

loop_
_space_group_symop_operation_xyz
'x, y, z'
'-x, -y, -z'

loop_
_atom_site_label
_atom_site_type_symbol
_atom_site_fract_x
_atom_site_fract_y
_atom_site_fract_z
_atom_site_U_iso_or_equiv
_atom_site_adp_type
_atom_site_occupancy
_atom_site_site_symmetry_order
_atom_site_calc_flag
_atom_site_refinement_flags_posn
_atom_site_refinement_flags_adp
_atom_site_refinement_flags_occupancy
_atom_site_disorder_assembly
_atom_site_disorder_group
Re1 Re 0.17584(2) 0.14619(2) 0.32895(2) 0.01845(2) Uani 1 1 d . . . . .
Re2 Re 0.80449(13) -0.45580(10) 0.24436(8) 0.02735(17) Uani 0.1 1 d . . P A 2
C1 C -0.0679(3) 0.0734(4) 0.2565(3) 0.0565(10) Uani 1 1 d . . . . .
H1 H -0.1290 0.0344 0.1838 0.068 Uiso 1 1 calc R U . . .
C2 C 0.0004(4) -0.0011(3) 0.3214(4) 0.0619(12) Uani 1 1 d . . . . .
H2 H -0.0103 -0.0912 0.2916 0.074 Uiso 1 1 calc R U . . .
C3 C 0.0842(4) 0.0553(4) 0.4296(3) 0.0529(9) Uani 1 1 d . . . . .
H3 H 0.1272 0.0037 0.4740 0.063 Uiso 1 1 calc R U . . .
C4 C 0.1042(3) 0.1861(4) 0.4713(2) 0.0467(7) Uani 1 1 d . . . . .
H4 H 0.1643 0.2245 0.5444 0.056 Uiso 1 1 calc R U . . .
C5 C 0.0379(3) 0.2639(3) 0.4087(3) 0.0435(7) Uani 1 1 d . . . . .
H5 H 0.0492 0.3538 0.4396 0.052 Uiso 1 1 calc R U . . .
C6 C -0.0446(3) 0.2079(4) 0.3010(3) 0.0466(7) Uani 1 1 d . . . . .
H6 H -0.0856 0.2603 0.2568 0.056 Uiso 1 1 calc R U . . .
C7 C 0.2811(2) 0.0158(2) 0.27014(19) 0.0264(4) Uani 1 1 d . . . . .
C8 C 0.3786(2) 0.2358(2) 0.42154(17) 0.0243(3) Uani 1 1 d . . . . .
C9 C 0.1901(2) 0.2225(2) 0.21512(17) 0.0256(3) Uani 1 1 d . . . . .
C10 C 0.4599(3) -0.1074(2) 0.1985(2) 0.0384(5) Uani 1 1 d . . . . .
C11 C 0.5115(7) -0.0120(6) 0.1517(6) 0.107(2) Uani 1 1 d . . . . .
H11A H 0.5417 0.0727 0.2046 0.161 Uiso 1 1 calc R U . . .
H11B H 0.4315 -0.0082 0.0876 0.161 Uiso 1 1 calc R U . . .
H11C H 0.5949 -0.0382 0.1323 0.161 Uiso 1 1 calc R U . . .
C12 C 0.5862(5) -0.1195(5) 0.2942(4) 0.0826(15) Uani 1 1 d . . . . .
H12A H 0.6665 -0.1473 0.2713 0.124 Uiso 1 1 calc R U . . .
H12B H 0.5524 -0.1828 0.3240 0.124 Uiso 1 1 calc R U . . .
H12C H 0.6210 -0.0362 0.3491 0.124 Uiso 1 1 calc R U . . .
C13 C 0.3971(5) -0.2370(5) 0.1204(4) 0.0899(18) Uani 1 1 d . . . . .
H13A H 0.4764 -0.2797 0.1063 0.135 Uiso 1 1 calc R U . . .
H13B H 0.3281 -0.2282 0.0533 0.135 Uiso 1 1 calc R U . . .
H13C H 0.3454 -0.2883 0.1503 0.135 Uiso 1 1 calc R U . . .
C20 C 0.6539(2) 0.3337(2) 0.53167(17) 0.0265(4) Uani 1 1 d . . . . .
C21 C 0.6744(4) 0.4379(3) 0.6333(3) 0.0523(8) Uani 1 1 d . . . . .
H21A H 0.7784 0.4758 0.6691 0.078 Uiso 1 1 calc R U . . .
H21B H 0.6419 0.4010 0.6811 0.078 Uiso 1 1 calc R U . . .
H21C H 0.6163 0.5044 0.6154 0.078 Uiso 1 1 calc R U . . .
C22 C 0.7072(4) 0.3927(4) 0.4592(3) 0.0573(9) Uani 1 1 d . . . . .
H22A H 0.6545 0.4636 0.4455 0.086 Uiso 1 1 calc R U . . .
H22B H 0.6888 0.3274 0.3911 0.086 Uiso 1 1 calc R U . . .
H22C H 0.8127 0.4251 0.4943 0.086 Uiso 1 1 calc R U . . .
C23 C 0.7319(4) 0.2237(3) 0.5527(4) 0.0653(11) Uani 1 1 d . . . . .
H23A H 0.8378 0.2543 0.5874 0.098 Uiso 1 1 calc R U . . .
H23B H 0.7121 0.1578 0.4847 0.098 Uiso 1 1 calc R U . . .
H23C H 0.6969 0.1871 0.5996 0.098 Uiso 1 1 calc R U . . .
C30 C 0.1687(3) 0.2970(2) 0.04710(17) 0.0304(4) Uani 1 1 d . . . . .
C31 C 0.0098(3) 0.2493(4) -0.0258(3) 0.0530(8) Uani 1 1 d . . . . .
H31A H -0.0542 0.2904 0.0093 0.079 Uiso 1 1 calc R U . . .
H31B H -0.0117 0.1561 -0.0405 0.079 Uiso 1 1 calc R U . . .
H31C H -0.0075 0.2704 -0.0933 0.079 Uiso 1 1 calc R U . . .
C32 C 0.2047(4) 0.4422(3) 0.0750(2) 0.0420(6) Uani 1 1 d . . . . .
H32A H 0.1353 0.4819 0.1051 0.063 Uiso 1 1 calc R U . . .
H32B H 0.1973 0.4666 0.0101 0.063 Uiso 1 1 calc R U . . .
H32C H 0.3047 0.4717 0.1277 0.063 Uiso 1 1 calc R U . . .
C33 C 0.2721(3) 0.2322(3) -0.0023(2) 0.0427(6) Uani 1 1 d . . . . .
H33A H 0.2604 0.2533 -0.0692 0.064 Uiso 1 1 calc R U . . .
H33B H 0.2490 0.1391 -0.0175 0.064 Uiso 1 1 calc R U . . .
H33C H 0.3736 0.2623 0.0477 0.064 Uiso 1 1 calc R U . . .
N1 N 0.3477(3) -0.0563(2) 0.2355(2) 0.0385(5) Uani 1 1 d . . . . .
N2 N 0.4985(2) 0.2849(2) 0.47595(17) 0.0327(4) Uani 1 1 d . . . . .
N3 N 0.1901(2) 0.2636(2) 0.14574(17) 0.0335(4) Uani 1 1 d . . . . .
F1 F 0.6082(3) -0.4564(3) 0.2592(2) 0.0655(7) Uani 0.9 1 d . . P B 1
F2 F 0.6079(2) -0.5004(3) 0.10015(17) 0.0620(6) Uani 0.9 1 d . . P B 1
F3 F 0.6569(3) -0.6369(2) 0.1898(2) 0.0713(8) Uani 0.9 1 d . . P B 1
S1 S 0.86513(9) -0.44520(7) 0.24995(5) 0.02626(12) Uani 0.9 1 d . . P B 1
O1 O 0.9214(2) -0.4652(2) 0.35522(15) 0.0364(4) Uani 0.9 1 d . . P B 1
O2 O 0.8658(3) -0.3137(2) 0.2481(2) 0.0581(7) Uani 0.9 1 d . . P B 1
O3 O 0.9220(3) -0.5212(4) 0.1755(2) 0.0655(8) Uani 0.9 1 d . . P B 1
C40 C 0.6756(3) -0.5125(3) 0.1971(3) 0.0390(6) Uani 0.9 1 d . . P B 1

loop_
_atom_site_aniso_label
_atom_site_aniso_U_11
_atom_site_aniso_U_22
_atom_site_aniso_U_33
_atom_site_aniso_U_23
_atom_site_aniso_U_13
_atom_site_aniso_U_12
Re1 0.01657(3) 0.01804(3) 0.02236(4) 0.00535(2) 0.00938(2) 0.00308(2)
Re2 0.0289(4) 0.0289(4) 0.0247(4) 0.0111(3) 0.0079(4) 0.0037(4)
C1 0.0203(11) 0.080(2) 0.0472(15) -0.0148(16) 0.0125(10) -0.0093(12)
C2 0.0572(19) 0.0232(11) 0.121(3) 0.0028(15) 0.067(2) -0.0046(11)
C3 0.0511(16) 0.065(2) 0.088(2) 0.057(2) 0.0532(18) 0.0336(15)
C4 0.0326(12) 0.077(2) 0.0340(12) 0.0090(13) 0.0216(10) 0.0081(13)
C5 0.0415(13) 0.0293(11) 0.0682(19) 0.0017(11) 0.0392(14) 0.0075(9)
C6 0.0277(11) 0.070(2) 0.0610(17) 0.0377(16) 0.0228(12) 0.0254(12)
C7 0.0237(8) 0.0247(8) 0.0344(10) 0.0079(8) 0.0155(8) 0.0046(7)
C8 0.0216(8) 0.0257(8) 0.0264(8) 0.0074(7) 0.0101(7) 0.0021(6)
C9 0.0263(9) 0.0261(9) 0.0269(8) 0.0069(7) 0.0131(7) 0.0052(7)
C10 0.0330(11) 0.0322(11) 0.0549(15) 0.0048(11) 0.0268(11) 0.0117(9)
C11 0.113(4) 0.103(4) 0.190(7) 0.085(5) 0.124(5) 0.058(3)
C12 0.051(2) 0.101(4) 0.080(3) 0.006(3) 0.013(2) 0.038(2)
C13 0.050(2) 0.075(3) 0.107(4) -0.043(3) 0.032(2) 0.0025(19)
C20 0.0191(8) 0.0269(9) 0.0291(9) 0.0057(7) 0.0055(7) 0.0020(6)
C21 0.0385(15) 0.0545(18) 0.0455(15) -0.0100(13) 0.0110(12) 0.0014(12)
C22 0.0387(15) 0.087(3) 0.0556(18) 0.0317(19) 0.0227(14) 0.0007(16)
C23 0.0410(16) 0.0378(15) 0.097(3) 0.0200(18) -0.0012(17) 0.0083(12)
C30 0.0334(11) 0.0365(11) 0.0243(9) 0.0112(8) 0.0123(8) 0.0073(9)
C31 0.0359(14) 0.071(2) 0.0424(15) 0.0151(15) 0.0042(12) 0.0039(14)
C32 0.0577(17) 0.0380(13) 0.0391(12) 0.0168(11) 0.0237(12) 0.0120(12)
C33 0.0456(15) 0.0524(16) 0.0361(12) 0.0119(12) 0.0216(11) 0.0148(12)
N1 0.0383(11) 0.0323(10) 0.0530(13) 0.0090(9) 0.0278(10) 0.0143(8)
N2 0.0227(8) 0.0364(10) 0.0351(9) 0.0086(8) 0.0077(7) -0.0005(7)
N3 0.0390(10) 0.0372(10) 0.0313(9) 0.0154(8) 0.0171(8) 0.0090(8)
F1 0.0447(12) 0.103(2) 0.0706(15) 0.0382(15) 0.0355(11) 0.0317(13)
F2 0.0424(11) 0.0862(18) 0.0441(11) 0.0287(12) -0.0072(9) 0.0039(11)
F3 0.0593(15) 0.0501(13) 0.0810(17) 0.0239(13) -0.0032(13) -0.0160(11)
S1 0.0279(3) 0.0297(3) 0.0226(2) 0.0095(2) 0.0091(3) 0.0065(3)
O1 0.0345(10) 0.0448(11) 0.0241(8) 0.0118(8) 0.0024(7) 0.0039(8)
O2 0.0589(16) 0.0338(11) 0.0706(17) 0.0234(12) 0.0060(13) -0.0057(11)
O3 0.0572(16) 0.104(3) 0.0502(14) 0.0206(16) 0.0353(13) 0.0375(17)
C40 0.0314(13) 0.0443(15) 0.0396(14) 0.0186(12) 0.0059(11) 0.0065(11)

loop_
_atom_type_symbol
_atom_type_description
_atom_type_scat_dispersion_real
_atom_type_scat_dispersion_imag
_atom_type_scat_source
C C 0.0033 0.0016 'International Tables Vol C Tables 4.2.6.8 and 6.1.1.4'
H H 0.0000 0.0000 'International Tables Vol C Tables 4.2.6.8 and 6.1.1.4'
N N 0.0061 0.0033 'International Tables Vol C Tables 4.2.6.8 and 6.1.1.4'
O O 0.0106 0.0060 'International Tables Vol C Tables 4.2.6.8 and 6.1.1.4'
F F 0.0171 0.0103 'International Tables Vol C Tables 4.2.6.8 and 6.1.1.4'
S S 0.1246 0.1234 'International Tables Vol C Tables 4.2.6.8 and 6.1.1.4'
Re Re -1.0185 7.2310 'International Tables Vol C Tables 4.2.6.8 and 6.1.1.4'

loop_
_geom_angle_atom_site_label_1
_geom_angle_atom_site_label_2
_geom_angle_atom_site_label_3
_geom_angle
C7 Re1 C8 82.94(9)
C7 Re1 C9 84.39(9)
C8 Re1 C9 89.05(9)
C7 Re1 C2 93.19(10)
C8 Re1 C2 141.10(15)
C9 Re1 C2 129.25(15)
C7 Re1 C6 143.47(12)
C8 Re1 C6 132.51(12)
C9 Re1 C6 87.36(10)
C2 Re1 C6 65.39(13)
C7 Re1 C4 134.24(11)
C8 Re1 C4 91.12(10)
C9 Re1 C4 141.07(11)
C2 Re1 C4 64.28(13)
C6 Re1 C4 64.49(11)
C7 Re1 C1 109.67(11)
C8 Re1 C1 166.17(10)
C9 Re1 C1 97.64(12)
C2 Re1 C1 36.19(16)
C6 Re1 C1 36.61(13)
C4 Re1 C1 76.05(11)
C7 Re1 C3 104.08(10)
C8 Re1 C3 107.44(12)
C9 Re1 C3 162.11(11)
C2 Re1 C3 36.07(16)
C6 Re1 C3 76.45(11)
C4 Re1 C3 35.34(13)
C1 Re1 C3 64.78(14)
C7 Re1 C5 168.17(10)
C8 Re1 C5 101.82(10)
C9 Re1 C5 106.36(10)
C2 Re1 C5 76.27(10)
C6 Re1 C5 35.69(13)
C4 Re1 C5 35.89(12)
C1 Re1 C5 64.71(12)
C3 Re1 C5 64.23(11)
C2 C1 C6 118.8(3)
C2 C1 Re1 71.02(16)
C6 C1 Re1 71.06(15)
C2 C1 H1 120.6
C6 C1 H1 120.6
Re1 C1 H1 129.7
C3 C2 C1 120.7(3)
C3 C2 Re1 73.21(16)
C1 C2 Re1 72.80(16)
C3 C2 H2 119.7
C1 C2 H2 119.7
Re1 C2 H2 126.2
C4 C3 C2 119.4(3)
C4 C3 Re1 71.92(15)
C2 C3 Re1 70.72(16)
C4 C3 H3 120.3
C2 C3 H3 120.3
Re1 C3 H3 129.4
C3 C4 C5 121.5(3)
C3 C4 Re1 72.74(16)
C5 C4 Re1 72.98(15)
C3 C4 H4 119.3
C5 C4 H4 119.3
Re1 C4 H4 127.1
C6 C5 C4 119.1(3)
C6 C5 Re1 70.62(15)
C4 C5 Re1 71.13(14)
C6 C5 H5 120.5
C4 C5 H5 120.5
Re1 C5 H5 130.3
C5 C6 C1 120.4(3)
C5 C6 Re1 73.68(15)
C1 C6 Re1 72.33(15)
C5 C6 H6 119.8
C1 C6 H6 119.8
Re1 C6 H6 126.0
N1 C7 Re1 176.7(2)
N2 C8 Re1 178.0(2)
N3 C9 Re1 176.1(2)
N1 C10 C13 109.0(3)
N1 C10 C11 106.6(3)
C13 C10 C11 113.7(4)
N1 C10 C12 108.6(3)
C13 C10 C12 109.2(3)
C11 C10 C12 109.7(4)
C10 C11 H11A 109.5
C10 C11 H11B 109.5
H11A C11 H11B 109.5
C10 C11 H11C 109.5
H11A C11 H11C 109.5
H11B C11 H11C 109.5
C10 C12 H12A 109.5
C10 C12 H12B 109.5
H12A C12 H12B 109.5
C10 C12 H12C 109.5
H12A C12 H12C 109.5
H12B C12 H12C 109.5
C10 C13 H13A 109.5
C10 C13 H13B 109.5
H13A C13 H13B 109.5
C10 C13 H13C 109.5
H13A C13 H13C 109.5
H13B C13 H13C 109.5
N2 C20 C23 108.4(2)
N2 C20 C21 108.7(2)
C23 C20 C21 112.8(3)
N2 C20 C22 107.7(2)
C23 C20 C22 110.4(3)
C21 C20 C22 108.6(3)
C20 C21 H21A 109.5
C20 C21 H21B 109.5
H21A C21 H21B 109.5
C20 C21 H21C 109.5
H21A C21 H21C 109.5
H21B C21 H21C 109.5
C20 C22 H22A 109.5
C20 C22 H22B 109.5
H22A C22 H22B 109.5
C20 C22 H22C 109.5
H22A C22 H22C 109.5
H22B C22 H22C 109.5
C20 C23 H23A 109.5
C20 C23 H23B 109.5
H23A C23 H23B 109.5
C20 C23 H23C 109.5
H23A C23 H23C 109.5
H23B C23 H23C 109.5
N3 C30 C31 107.8(2)
N3 C30 C33 107.6(2)
C31 C30 C33 111.3(2)
N3 C30 C32 108.1(2)
C31 C30 C32 111.0(2)
C33 C30 C32 110.9(2)
C30 C31 H31A 109.5
C30 C31 H31B 109.5
H31A C31 H31B 109.5
C30 C31 H31C 109.5
H31A C31 H31C 109.5
H31B C31 H31C 109.5
C30 C32 H32A 109.5
C30 C32 H32B 109.5
H32A C32 H32B 109.5
C30 C32 H32C 109.5
H32A C32 H32C 109.5
H32B C32 H32C 109.5
C30 C33 H33A 109.5
C30 C33 H33B 109.5
H33A C33 H33B 109.5
C30 C33 H33C 109.5
H33A C33 H33C 109.5
H33B C33 H33C 109.5
C7 N1 C10 161.5(3)
C8 N2 C20 171.6(2)
C9 N3 C30 169.9(3)
O3 S1 O2 113.8(2)
O3 S1 O1 112.78(16)
O2 S1 O1 116.07(16)
O3 S1 C40 103.27(18)
O2 S1 C40 104.29(16)
O1 S1 C40 104.85(14)
F1 C40 F2 107.8(3)
F1 C40 F3 106.9(3)
F2 C40 F3 107.7(3)
F1 C40 S1 110.9(2)
F2 C40 S1 111.9(2)
F3 C40 S1 111.4(2)

loop_
_geom_bond_atom_site_label_1
_geom_bond_atom_site_label_2
_geom_bond_distance
Re1 C7 1.979(2)
Re1 C8 1.992(2)
Re1 C9 1.995(2)
Re1 C2 2.235(2)
Re1 C6 2.242(2)
Re1 C4 2.257(2)
Re1 C1 2.258(3)
Re1 C3 2.267(3)
Re1 C5 2.281(2)
C1 C2 1.396(6)
C1 C6 1.413(5)
C1 H1 0.9500
C2 C3 1.394(6)
C2 H2 0.9500
C3 C4 1.373(5)
C3 H3 0.9500
C4 C5 1.398(5)
C4 H4 0.9500
C5 C6 1.386(5)
C5 H5 0.9500
C6 H6 0.9500
C7 N1 1.166(3)
C8 N2 1.166(3)
C9 N3 1.156(3)
C10 N1 1.446(3)
C10 C13 1.491(5)
C10 C11 1.499(5)
C10 C12 1.522(5)
C11 H11A 0.9800
C11 H11B 0.9800
C11 H11C 0.9800
C12 H12A 0.9800
C12 H12B 0.9800
C12 H12C 0.9800
C13 H13A 0.9800
C13 H13B 0.9800
C13 H13C 0.9800
C20 N2 1.450(3)
C20 C23 1.501(4)
C20 C21 1.513(4)
C20 C22 1.525(4)
C21 H21A 0.9800
C21 H21B 0.9800
C21 H21C 0.9800
C22 H22A 0.9800
C22 H22B 0.9800
C22 H22C 0.9800
C23 H23A 0.9800
C23 H23B 0.9800
C23 H23C 0.9800
C30 N3 1.452(3)
C30 C31 1.516(4)
C30 C33 1.518(4)
C30 C32 1.522(4)
C31 H31A 0.9800
C31 H31B 0.9800
C31 H31C 0.9800
C32 H32A 0.9800
C32 H32B 0.9800
C32 H32C 0.9800
C33 H33A 0.9800
C33 H33B 0.9800
C33 H33C 0.9800
F1 C40 1.310(4)
F2 C40 1.326(3)
F3 C40 1.333(4)
S1 O3 1.440(3)
S1 O2 1.442(3)
S1 O1 1.4522(19)
S1 C40 1.781(3)

loop_
_geom_torsion_atom_site_label_1
_geom_torsion_atom_site_label_2
_geom_torsion_atom_site_label_3
_geom_torsion_atom_site_label_4
_geom_torsion
C6 C1 C2 C3 3.2(4)
Re1 C1 C2 C3 57.6(2)
C6 C1 C2 Re1 -54.5(2)
C1 C2 C3 C4 -2.5(4)
Re1 C2 C3 C4 54.9(2)
C1 C2 C3 Re1 -57.4(2)
C2 C3 C4 C5 2.3(4)
Re1 C3 C4 C5 56.7(2)
C2 C3 C4 Re1 -54.3(2)
C3 C4 C5 C6 -2.8(4)
Re1 C4 C5 C6 53.8(2)
C3 C4 C5 Re1 -56.6(2)
C4 C5 C6 C1 3.5(4)
Re1 C5 C6 C1 57.4(2)
C4 C5 C6 Re1 -54.0(2)
C2 C1 C6 C5 -3.7(4)
Re1 C1 C6 C5 -58.1(2)
C2 C1 C6 Re1 54.4(2)
C13 C10 N1 C7 -155.2(9)
C11 C10 N1 C7 -32.2(10)
C12 C10 N1 C7 85.9(9)
C31 C30 N3 C9 26.2(15)
C33 C30 N3 C9 -94.0(14)
C32 C30 N3 C9 146.2(13)
O3 S1 C40 F1 177.4(2)
O2 S1 C40 F1 -63.4(3)
O1 S1 C40 F1 59.1(3)
O3 S1 C40 F2 -62.2(3)
O2 S1 C40 F2 57.0(3)
O1 S1 C40 F2 179.5(2)
O3 S1 C40 F3 58.4(3)
O2 S1 C40 F3 177.6(3)
O1 S1 C40 F3 -59.9(3)
